data_4000553
_journal_name_full 'Chemistry of Materials'
_journal_paper_doi 10.1021/cm048140l
_journal_year 2005
_chemical_formula_sum 'Ba4 F2 La6 Na0 O24 Si6'
_chemical_formula_weight 1973.36
_space_group_IT_number 176
_symmetry_cell_setting hexagonal
_symmetry_space_group_name_Hall '-P 6c'
_symmetry_space_group_name_H-M 'P 63/m'
_cell_angle_alpha 90.00
_cell_angle_beta 90.00
_cell_angle_gamma 120.00
_cell_formula_units_Z 1
_cell_length_a 9.8000(10)
_cell_length_b 9.8000(10)
_cell_length_c 7.3193(8)
_cell_measurement_temperature 293(2)
_cell_volume 608.77(11)
_diffrn_ambient_temperature 293(2)
_exptl_crystal_density_diffrn 5.383
_cod_depositor_comments
;
The following automatic conversions were performed:
'_symmetry_cell_setting' value 'Hexagonal' changed to 'hexagonal'
according to '/home/saulius/struct/CIF-dictionaries/cif_core.dic'
dictionary named 'cif_core.dic' version 2.4.1 from 2010-06-29.

Automatic conversion script
Id: cif_fix_enum 1527 2010-12-29 10:47:43Z saulius 
;
_cod_database_code 4000553

loop_
_symmetry_equiv_pos_as_xyz
'x, y, z'
'-y, x-y, z'
'-x+y, -x, z'
'-x, -y, z+1/2'
'y, -x+y, z+1/2'
'x-y, x, z+1/2'
'-x, -y, -z'
'y, -x+y, -z'
'x-y, x, -z'
'x, y, -z-1/2'
'-y, x-y, -z-1/2'
'-x+y, -x, -z-1/2'

loop_
_atom_site_label
_atom_site_type_symbol
_atom_site_fract_x
_atom_site_fract_y
_atom_site_fract_z
_atom_site_U_iso_or_equiv
_atom_site_adp_type
_atom_site_occupancy
_atom_site_symmetry_multiplicity
_atom_site_calc_flag
_atom_site_refinement_flags
_atom_site_disorder_assembly
_atom_site_disorder_group
La1 La 0.23391(16) -0.01330(16) 0.2500 0.0123(5) Uani 0.75 2 d SP . .
Ba1 Ba 0.23391(16) -0.01330(16) 0.2500 0.0123(5) Uani 0.25 2 d SP . .
La2 La 0.6667 0.3333 0.0012(3) 0.0152(6) Uani 0.38 3 d SP . .
Ba2 Ba 0.6667 0.3333 0.0012(3) 0.0152(6) Uani 0.62 3 d SP . .
Si3 Si 0.4018(7) 0.3695(7) 0.2500 0.0111(14) Uani 1 2 d S . .
O1 O 0.593(2) 0.470(2) 0.2500 0.021(4) Uani 1 2 d S . .
O2 O 0.324(2) 0.484(2) 0.2500 0.026(4) Uani 1 2 d S . .
O3 O 0.3446(17) 0.2554(15) 0.0727(19) 0.027(3) Uani 1 1 d . . .
F F 0.0000 0.0000 0.2500 0.069(12) Uani 1 6 d S . .
